data_7715453
loop_
_publ_author_name
'Shukla, Pooja'
'Tarannum, Ibtesham'
'Roy, Soumalya'
'Rajput, Amit'
'Lama, Prem'
'Singh, Saurabh Kumar'
'K&#x142;ak, Julia'
'Lee, Junseong'
'Das, Sourav'

_publ_section_title
;
 Effect of diamagnetic Zn(II) ions on the SMM properties of a series of
 trinuclear ZnDy<sub>2</sub> and tetranuclear Zn<sub>2</sub>Dy<sub>2</sub>
 (Ln<sup>III</sup> = Dy, Tb, Gd) complexes: combined experimental and
 theoretical studies.
;
_journal_issue 16
_journal_name_full 'Dalton transactions (Cambridge, England : 2003)'
_journal_page_first 7053
_journal_page_last 7066
_journal_paper_doi 10.1039/d4dt00417e
_journal_volume 53
_journal_year 2024
_chemical_formula_moiety 'C42 H42 Gd N4 O10 Zn2, N O3'
_chemical_formula_sum 'C42 H42 Gd N5 O13 Zn2'
_chemical_formula_weight 1112.79
_space_group_crystal_system monoclinic
_space_group_IT_number 14
_space_group_name_Hall '-P 2ybc'
_space_group_name_H-M_alt 'P 1 21/c 1'
_atom_sites_solution_hydrogens mixed
_atom_sites_solution_primary iterative
_audit_creation_date 2021-01-06
_audit_creation_method
;
Olex2 1.2
(compiled 2018.05.29 svn.r3508 for OlexSys, GUI svn.r5506)
;
_audit_update_record
;
2022-08-04 deposited with the CCDC.	2024-03-18 downloaded from the CCDC.
;
_cell_angle_alpha 90
_cell_angle_beta 106.152(2)
_cell_angle_gamma 90
_cell_formula_units_Z 4
_cell_length_a 11.9328(10)
_cell_length_b 20.8385(18)
_cell_length_c 18.2495(15)
_cell_measurement_reflns_used 9907
_cell_measurement_temperature 273(2)
_cell_measurement_theta_max 28.23
_cell_measurement_theta_min 2.52
_cell_volume 4358.8(6)
_computing_cell_refinement 'SAINT V8.38A (?, 2016)'
_computing_data_reduction 'SAINT V8.38A (?, 2016)'
_computing_molecular_graphics 'Olex2 (Dolomanov et al., 2009)'
_computing_publication_material 'Olex2 (Dolomanov et al., 2009)'
_computing_structure_refinement 'olex2.refine (Bourhis et al., 2015)'
_computing_structure_solution 'olex2.solve (Bourhis et al., 2015)'
_diffrn_ambient_temperature 273.15
_diffrn_measured_fraction_theta_full 0.999
_diffrn_measured_fraction_theta_max 0.998
_diffrn_measurement_device_type 'Bruker APEX-II CCD'
_diffrn_measurement_method '\f and \w scans'
_diffrn_radiation_type MoK\a
_diffrn_radiation_wavelength 0.71073
_diffrn_reflns_av_R_equivalents 0.0766
_diffrn_reflns_av_unetI/netI 0.0490
_diffrn_reflns_Laue_measured_fraction_full 0.999
_diffrn_reflns_Laue_measured_fraction_max 0.998
_diffrn_reflns_limit_h_max 15
_diffrn_reflns_limit_h_min -15
_diffrn_reflns_limit_k_max 27
_diffrn_reflns_limit_k_min -27
_diffrn_reflns_limit_l_max 24
_diffrn_reflns_limit_l_min -24
_diffrn_reflns_number 69951
_diffrn_reflns_point_group_measured_fraction_full 0.999
_diffrn_reflns_point_group_measured_fraction_max 0.998
_diffrn_reflns_theta_full 25.242
_diffrn_reflns_theta_max 28.304
_diffrn_reflns_theta_min 2.274
_diffrn_standards_number 0
_exptl_absorpt_coefficient_mu 2.666
_exptl_absorpt_correction_T_max 0.7457
_exptl_absorpt_correction_T_min 0.6884
_exptl_absorpt_correction_type multi-scan
_exptl_absorpt_process_details
'SADABS-2016/2 (Bruker,2016/2) was used for absorption correction. wR2(int) was 0.2106 before and 0.0608 after correction. The Ratio of minimum to maximum transmission is 0.9232. The \l/2 correction factor is Not present.'
_exptl_crystal_colour reddish
_exptl_crystal_colour_modifier reddish
_exptl_crystal_density_diffrn 1.696
_exptl_crystal_description block
_exptl_crystal_F_000 2228
_exptl_crystal_size_max 0.044
_exptl_crystal_size_mid 0.036
_exptl_crystal_size_min 0.026
_refine_diff_density_max 2.712
_refine_diff_density_min -2.143
_refine_diff_density_rms 0.330
_refine_ls_extinction_method none
_refine_ls_goodness_of_fit_ref 1.066
_refine_ls_hydrogen_treatment mixed
_refine_ls_matrix_type full
_refine_ls_number_parameters 568
_refine_ls_number_reflns 10811
_refine_ls_number_restraints 6
_refine_ls_restrained_S_all 1.067
_refine_ls_R_factor_all 0.0677
_refine_ls_R_factor_gt 0.0458
_refine_ls_shift/su_max 0.002
_refine_ls_shift/su_mean 0.000
_refine_ls_structure_factor_coef Fsqd
_refine_ls_weighting_details 'w=1/[\s^2^(Fo^2^)+(0.0734P)^2^+17.1667P] where P=(Fo^2^+2Fc^2^)/3'
_refine_ls_weighting_scheme calc
_refine_ls_wR_factor_gt 0.1227
_refine_ls_wR_factor_ref 0.1457
_reflns_Friedel_coverage 0.000
_reflns_number_gt 8406
_reflns_number_total 10811
_reflns_threshold_expression 'I > 2\s(I)'
_cod_data_source_file d4dt00417e2.cif
_cod_data_source_block 31decd_0m
_cod_depositor_comments 'Adding full bibliography for 7715451--7715456.cif.'
_cod_database_code 7715453
_shelx_shelxl_version_number 2018/1
_shelx_space_group_comment
;
The symmetry employed for this shelxl refinement is uniquely defined
by the following loop, which should always be used as a source of
symmetry information in preference to the above space-group names.
They are only intended as comments.
;
_olex2_refinement_description
;
1. Fixed Uiso
 At 1.2 times of:
  All C(H) groups, All C(H,H) groups
 At 1.5 times of:
  All C(H,H,H) groups, All O(H) groups
2. Restrained distances
 O5-H5
 0.85 with sigma of 0.01
 O10-H10
 0.85 with sigma of 0.01
 C41-H5
 1.912413 with sigma of 0.02
 Gd1-H5
 3.074904 with sigma of 0.02
 C40-H10
 1.979992 with sigma of 0.02
 Gd1-H10
 3.035082 with sigma of 0.02
3. Uiso/Uaniso restraints and constraints
Uanis(C39) = Uanis(C40)
Uanis(O13) = Uanis(O11)
4.a Secondary CH2 refined with riding coordinates:
 C18(H18a,H18b), C19(H19a,H19b)
4.b Aromatic/amide H refined with riding coordinates:
 C15(H15), C24(H24), C35(H35), C21(H21), C33(H33), C3(H3), C34(H34), C26(H26),
 C6(H6), C12(H12), C8(H8), C7(H7), C10(H10a), C2(H2), C1(H1), C30(H30),
 C29(H29), C28(H28)
4.c Idealised Me refined as rotating group:
 C23(H23a,H23b,H23c), C14(H14a,H14b,H14c), C37(H37a,H37b,H37c), C39(H39a,H39b,
 H39c), C41(H41a,H41b,H41c), C40(H40a,H40b,H40c)
;
_olex2_submission_special_instructions 'No special instructions were received'

loop_
_space_group_symop_operation_xyz
'x, y, z'
'-x, y+1/2, -z+1/2'
'-x, -y, -z'
'x, -y-1/2, z-1/2'

loop_
_atom_site_label
_atom_site_type_symbol
_atom_site_fract_x
_atom_site_fract_y
_atom_site_fract_z
_atom_site_U_iso_or_equiv
_atom_site_adp_type
_atom_site_occupancy
_atom_site_site_symmetry_order
_atom_site_calc_flag
_atom_site_refinement_flags_posn
_atom_site_refinement_flags_adp
_atom_site_refinement_flags_occupancy
_atom_site_disorder_assembly
_atom_site_disorder_group
Gd1 Gd 0.21243(2) 0.70557(2) 0.55093(2) 0.01846(8) Uani 1 1 d D . . . .
Zn2 Zn 0.39657(5) 0.82412(3) 0.55030(3) 0.01755(13) Uani 1 1 d . . . . .
Zn1 Zn 0.35188(5) 0.56582(3) 0.58039(3) 0.01987(14) Uani 1 1 d . . . . .
O8 O 0.4027(3) 0.74858(16) 0.6263(2) 0.0201(7) Uani 1 1 d . . . . .
O4 O 0.2767(3) 0.77521(17) 0.4756(2) 0.0198(7) Uani 1 1 d . . . . .
O2 O 0.3534(3) 0.64391(17) 0.5070(2) 0.0209(7) Uani 1 1 d . . . . .
O9 O 0.2860(3) 0.62697(16) 0.6405(2) 0.0218(7) Uani 1 1 d . . . . .
O7 O 0.3017(3) 0.88395(16) 0.5949(2) 0.0205(7) Uani 1 1 d . . . . .
O1 O 0.2147(3) 0.52327(18) 0.5068(2) 0.0254(8) Uani 1 1 d . . . . .
O3 O 0.1127(3) 0.61448(18) 0.4931(2) 0.0271(8) Uani 1 1 d . . . . .
O6 O 0.1720(4) 0.80645(18) 0.5939(3) 0.0286(9) Uani 1 1 d . . . . .
N3 N 0.4262(4) 0.8939(2) 0.4726(2) 0.0199(9) Uani 1 1 d . . . . .
N4 N 0.5755(4) 0.8223(2) 0.5768(2) 0.0192(8) Uani 1 1 d . . . . .
O5 O 0.0382(4) 0.7341(2) 0.4457(3) 0.0364(10) Uani 1 1 d D . . . .
H5 H 0.010(4) 0.7093(11) 0.4070(17) 0.055 Uiso 1 1 d DR . . . .
N1 N 0.3867(4) 0.4842(2) 0.6531(2) 0.0215(9) Uani 1 1 d . . . . .
N2 N 0.5220(4) 0.5461(2) 0.5819(2) 0.0208(9) Uani 1 1 d . . . . .
O10 O 0.0618(4) 0.6983(2) 0.6183(3) 0.0411(11) Uani 1 1 d D . . . .
H10 H 0.0746(18) 0.680(2) 0.6627(12) 0.062 Uiso 1 1 d DR . . . .
C17 C 0.4404(4) 0.6641(2) 0.4815(3) 0.0183(10) Uani 1 1 d . . . . .
C00J C 0.4949(5) 0.7151(2) 0.6633(3) 0.0196(10) Uani 1 1 d . . . . .
C20 C 0.4785(5) 0.6623(2) 0.7096(3) 0.0212(10) Uani 1 1 d . . . . .
C16 C 0.4222(5) 0.7186(2) 0.4312(3) 0.0209(10) Uani 1 1 d . . . . .
C22 C 0.6884(5) 0.6368(2) 0.7440(3) 0.0219(10) Uani 1 1 d . . . . .
C18 C 0.3038(5) 0.7499(3) 0.4102(3) 0.0228(11) Uani 1 1 d . . . . .
H18A H 0.302285 0.784208 0.374022 0.027 Uiso 1 1 calc R . . . .
H18B H 0.245186 0.718557 0.385770 0.027 Uiso 1 1 calc R . . . .
C19 C 0.3573(5) 0.6475(2) 0.7135(3) 0.0246(11) Uani 1 1 d . . . . .
H19A H 0.360215 0.613986 0.750868 0.030 Uiso 1 1 calc R . . . .
H19B H 0.323392 0.685449 0.729570 0.030 Uiso 1 1 calc R . . . .
C15 C 0.5120(5) 0.7414(2) 0.4053(3) 0.0222(11) Uani 1 1 d . . . . .
H15 H 0.498193 0.777096 0.373394 0.027 Uiso 1 1 calc R . . . .
C24 C 0.7028(5) 0.6877(2) 0.7003(3) 0.0221(10) Uani 1 1 d . . . . .
H24 H 0.777518 0.696491 0.696648 0.027 Uiso 1 1 calc R . . . .
C35 C 0.3474(5) 0.9278(3) 0.4225(3) 0.0231(11) Uani 1 1 d . . . . .
H35 H 0.268984 0.919012 0.416680 0.028 Uiso 1 1 calc R . . . .
C21 C 0.5732(5) 0.6254(2) 0.7480(3) 0.0226(11) Uani 1 1 d . . . . .
H21 H 0.560474 0.591410 0.777750 0.027 Uiso 1 1 calc R . . . .
C33 C 0.4909(5) 0.9899(2) 0.3865(3) 0.0213(10) Uani 1 1 d . . . . .
H33 H 0.511990 1.022226 0.357848 0.026 Uiso 1 1 calc R . . . .
C11 C 0.5510(5) 0.6344(2) 0.4989(3) 0.0205(10) Uani 1 1 d . . . . .
C3 C 0.4549(6) 0.3734(3) 0.7398(3) 0.0293(12) Uani 1 1 d . . . . .
H3 H 0.476739 0.336406 0.768716 0.035 Uiso 1 1 calc R . . . .
C34 C 0.3758(5) 0.9765(3) 0.3775(3) 0.0233(11) Uani 1 1 d . . . . .
H34 H 0.317713 0.999126 0.342413 0.028 Uiso 1 1 calc R . . . .
C25 C 0.6103(4) 0.7279(2) 0.6602(3) 0.0183(10) Uani 1 1 d . . . . .
C32 C 0.5412(5) 0.9059(2) 0.4820(3) 0.0178(9) Uani 1 1 d . . . . .
C31 C 0.5787(5) 0.9542(2) 0.4399(3) 0.0193(10) Uani 1 1 d . . . . .
C9 C 0.5730(5) 0.4924(2) 0.6273(3) 0.0201(10) Uani 1 1 d . . . . .
C26 C 0.6427(5) 0.7785(2) 0.6163(3) 0.0196(10) Uani 1 1 d . . . . .
H26 H 0.720573 0.779854 0.616280 0.024 Uiso 1 1 calc R . . . .
C5 C 0.4968(5) 0.4598(2) 0.6636(3) 0.0209(10) Uani 1 1 d . . . . .
C6 C 0.6495(5) 0.3816(3) 0.7147(3) 0.0277(12) Uani 1 1 d . . . . .
H6 H 0.675347 0.344505 0.742709 0.033 Uiso 1 1 calc R . . . .
C4 C 0.5355(5) 0.4040(2) 0.7070(3) 0.0242(11) Uani 1 1 d . . . . .
C38 C 0.1259(5) 0.5571(3) 0.4768(3) 0.0252(11) Uani 1 1 d . . . . .
C12 C 0.6397(5) 0.6602(3) 0.4697(3) 0.0239(11) Uani 1 1 d . . . . .
H12 H 0.711927 0.639905 0.481912 0.029 Uiso 1 1 calc R . . . .
C27 C 0.6244(5) 0.8691(2) 0.5376(3) 0.0196(10) Uani 1 1 d . . . . .
C8 C 0.6844(5) 0.4693(2) 0.6389(3) 0.0239(11) Uani 1 1 d . . . . .
H8 H 0.735950 0.491159 0.617817 0.029 Uiso 1 1 calc R . . . .
C7 C 0.7224(6) 0.4134(3) 0.6818(3) 0.0290(12) Uani 1 1 d . . . . .
H7 H 0.797639 0.398162 0.687717 0.035 Uiso 1 1 calc R . . . .
C13 C 0.6242(5) 0.7136(3) 0.4246(3) 0.0252(11) Uani 1 1 d . . . . .
C36 C 0.2037(5) 0.8634(2) 0.6010(3) 0.0211(10) Uani 1 1 d . . . . .
C10 C 0.5849(5) 0.5786(2) 0.5466(3) 0.0217(10) Uani 1 1 d . . . . .
H10A H 0.660639 0.564014 0.552998 0.026 Uiso 1 1 calc R . . . .
C23 C 0.7875(5) 0.5945(3) 0.7855(3) 0.0285(12) Uani 1 1 d . . . . .
H23A H 0.857316 0.607105 0.773065 0.043 Uiso 1 1 calc GR . . . .
H23B H 0.769511 0.550642 0.770556 0.043 Uiso 1 1 calc GR . . . .
H23C H 0.798937 0.598545 0.839513 0.043 Uiso 1 1 calc GR . . . .
C2 C 0.3451(6) 0.3981(3) 0.7294(3) 0.0292(12) Uani 1 1 d . . . . .
H2 H 0.292255 0.378336 0.751182 0.035 Uiso 1 1 calc R . . . .
C14 C 0.7194(6) 0.7416(3) 0.3955(4) 0.0344(14) Uani 1 1 d . . . . .
H14A H 0.692783 0.745283 0.340983 0.052 Uiso 1 1 calc GR . . . .
H14B H 0.786522 0.714050 0.409426 0.052 Uiso 1 1 calc GR . . . .
H14C H 0.739896 0.783264 0.417544 0.052 Uiso 1 1 calc GR . . . .
C37 C 0.1205(5) 0.9131(3) 0.6159(4) 0.0302(12) Uani 1 1 d . . . . .
H37A H 0.162497 0.942582 0.654157 0.045 Uiso 1 1 calc GR . . . .
H37B H 0.060977 0.892209 0.633392 0.045 Uiso 1 1 calc GR . . . .
H37C H 0.085108 0.936056 0.569644 0.045 Uiso 1 1 calc GR . . . .
C1 C 0.3142(5) 0.4540(3) 0.6849(3) 0.0254(11) Uani 1 1 d . . . . .
H1 H 0.239417 0.470530 0.677506 0.030 Uiso 1 1 calc R . . . .
C30 C 0.6995(5) 0.9650(3) 0.4528(3) 0.0277(12) Uani 1 1 d . . . . .
H30 H 0.725813 0.995856 0.424669 0.033 Uiso 1 1 calc R . . . .
C39 C 0.0283(7) 0.5267(4) 0.4148(5) 0.0572(15) Uani 1 1 d . . . . .
H39A H 0.026302 0.545371 0.366403 0.086 Uiso 1 1 calc GR . . . .
H39B H -0.044953 0.533994 0.425606 0.086 Uiso 1 1 calc GR . . . .
H39C H 0.041813 0.481327 0.413228 0.086 Uiso 1 1 calc GR . . . .
C29 C 0.7778(5) 0.9298(3) 0.5072(4) 0.0314(13) Uani 1 1 d . . . . .
H29 H 0.857207 0.937665 0.516348 0.038 Uiso 1 1 calc R . . . .
C28 C 0.7400(5) 0.8816(3) 0.5499(3) 0.0276(12) Uani 1 1 d . . . . .
H28 H 0.794752 0.858428 0.586504 0.033 Uiso 1 1 calc R . . . .
C41 C 0.0091(7) 0.7988(4) 0.4175(6) 0.066(3) Uani 1 1 d D . . . .
H41A H -0.044867 0.797089 0.367486 0.099 Uiso 1 1 calc GR . . . .
H41B H 0.078760 0.820685 0.414962 0.099 Uiso 1 1 calc GR . . . .
H41C H -0.025808 0.821539 0.451304 0.099 Uiso 1 1 calc GR . . . .
N5 N 0.0134(6) 0.3020(3) 0.7501(4) 0.0489(15) Uani 1 1 d . . . . .
O11 O 0.0182(10) 0.3332(6) 0.6950(6) 0.144(3) Uani 1 1 d . . . . .
O12 O 0.0614(7) 0.3051(5) 0.8154(4) 0.113(4) Uani 1 1 d . . . . .
O13 O -0.0473(10) 0.2552(6) 0.7373(5) 0.144(3) Uani 1 1 d . . . . .
C40 C -0.0647(7) 0.6764(4) 0.5795(5) 0.0572(15) Uani 1 1 d D . . . .
H40A H -0.112826 0.713379 0.562211 0.086 Uiso 1 1 calc GR . . . .
H40B H -0.094152 0.652996 0.615483 0.086 Uiso 1 1 calc GR . . . .
H40C H -0.065493 0.649394 0.536802 0.086 Uiso 1 1 calc GR . . . .

loop_
_atom_site_aniso_label
_atom_site_aniso_U_11
_atom_site_aniso_U_22
_atom_site_aniso_U_33
_atom_site_aniso_U_23
_atom_site_aniso_U_13
_atom_site_aniso_U_12
Gd1 0.01931(14) 0.01468(12) 0.02197(14) 0.00028(9) 0.00669(10) -0.00268(9)
Zn2 0.0194(3) 0.0151(3) 0.0184(3) 0.0013(2) 0.0059(2) -0.0018(2)
Zn1 0.0237(3) 0.0155(3) 0.0205(3) -0.0003(2) 0.0063(2) -0.0029(2)
O8 0.0238(19) 0.0148(16) 0.0204(17) 0.0005(14) 0.0038(15) -0.0019(14)
O4 0.0230(18) 0.0182(17) 0.0192(17) -0.0009(14) 0.0074(14) -0.0020(14)
O2 0.0247(19) 0.0173(16) 0.0218(18) -0.0005(14) 0.0083(15) -0.0009(14)
O9 0.029(2) 0.0148(16) 0.0222(18) -0.0008(14) 0.0076(15) -0.0019(14)
O7 0.0223(18) 0.0172(16) 0.0235(18) 0.0012(14) 0.0090(15) -0.0018(14)
O1 0.028(2) 0.0204(18) 0.0266(19) -0.0017(15) 0.0058(16) -0.0061(15)
O3 0.024(2) 0.0244(19) 0.032(2) -0.0021(16) 0.0058(17) -0.0056(15)
O6 0.027(2) 0.0190(18) 0.045(2) -0.0008(17) 0.0175(19) -0.0041(15)
N3 0.023(2) 0.0167(19) 0.021(2) 0.0006(17) 0.0074(18) -0.0021(16)
N4 0.023(2) 0.0167(19) 0.018(2) 0.0012(16) 0.0065(17) -0.0011(16)
O5 0.025(2) 0.030(2) 0.046(3) 0.009(2) -0.0024(19) -0.0043(17)
N1 0.033(2) 0.017(2) 0.0158(19) -0.0007(16) 0.0079(18) -0.0013(17)
N2 0.029(2) 0.0148(19) 0.019(2) -0.0036(16) 0.0065(18) -0.0030(17)
O10 0.047(3) 0.033(2) 0.054(3) 0.002(2) 0.033(2) -0.001(2)
C17 0.022(2) 0.020(2) 0.011(2) -0.0033(18) 0.0037(19) -0.0045(19)
C00J 0.029(3) 0.015(2) 0.015(2) -0.0039(18) 0.006(2) -0.0009(19)
C20 0.032(3) 0.018(2) 0.015(2) -0.0018(19) 0.009(2) -0.002(2)
C16 0.027(3) 0.020(2) 0.017(2) -0.0031(19) 0.008(2) -0.003(2)
C22 0.029(3) 0.015(2) 0.019(2) -0.0007(19) 0.002(2) 0.000(2)
C18 0.028(3) 0.022(2) 0.017(2) 0.000(2) 0.004(2) 0.001(2)
C19 0.040(3) 0.017(2) 0.020(2) -0.002(2) 0.014(2) -0.006(2)
C15 0.032(3) 0.020(2) 0.015(2) -0.0012(19) 0.007(2) -0.005(2)
C24 0.025(3) 0.022(2) 0.019(2) 0.000(2) 0.006(2) 0.001(2)
C35 0.023(3) 0.024(3) 0.020(2) 0.002(2) 0.004(2) -0.001(2)
C21 0.036(3) 0.015(2) 0.017(2) 0.0010(19) 0.008(2) -0.003(2)
C33 0.033(3) 0.015(2) 0.018(2) -0.0011(19) 0.011(2) -0.005(2)
C11 0.027(3) 0.017(2) 0.019(2) -0.0020(19) 0.008(2) -0.0020(19)
C3 0.046(4) 0.021(3) 0.022(3) 0.001(2) 0.011(3) 0.000(2)
C34 0.029(3) 0.022(2) 0.017(2) 0.001(2) 0.004(2) 0.001(2)
C25 0.022(2) 0.015(2) 0.016(2) -0.0019(18) 0.0027(19) -0.0012(18)
C32 0.025(3) 0.011(2) 0.017(2) -0.0012(17) 0.006(2) 0.0007(18)
C31 0.025(3) 0.015(2) 0.021(2) -0.0013(19) 0.012(2) -0.0030(19)
C9 0.029(3) 0.015(2) 0.016(2) -0.0023(18) 0.005(2) 0.0003(19)
C26 0.022(3) 0.017(2) 0.020(2) 0.0004(19) 0.007(2) -0.0019(19)
C5 0.031(3) 0.016(2) 0.016(2) 0.0004(18) 0.006(2) -0.002(2)
C6 0.039(3) 0.021(3) 0.021(3) 0.000(2) 0.004(2) 0.006(2)
C4 0.038(3) 0.019(2) 0.015(2) -0.0010(19) 0.007(2) -0.002(2)
C38 0.026(3) 0.028(3) 0.023(3) -0.001(2) 0.008(2) -0.008(2)
C12 0.029(3) 0.021(2) 0.024(3) -0.004(2) 0.011(2) 0.000(2)
C27 0.024(3) 0.015(2) 0.022(2) -0.0010(19) 0.009(2) -0.0029(19)
C8 0.029(3) 0.020(2) 0.022(3) 0.001(2) 0.007(2) 0.002(2)
C7 0.037(3) 0.022(3) 0.026(3) 0.000(2) 0.005(2) 0.003(2)
C13 0.035(3) 0.022(2) 0.023(3) -0.003(2) 0.016(2) -0.005(2)
C36 0.025(3) 0.021(2) 0.021(2) 0.005(2) 0.012(2) 0.002(2)
C10 0.029(3) 0.016(2) 0.020(2) -0.0033(19) 0.008(2) -0.002(2)
C23 0.038(3) 0.020(3) 0.022(3) 0.006(2) 0.000(2) 0.006(2)
C2 0.046(4) 0.024(3) 0.022(3) -0.001(2) 0.016(3) -0.004(2)
C14 0.040(4) 0.030(3) 0.041(3) 0.005(3) 0.025(3) -0.003(3)
C37 0.027(3) 0.023(3) 0.044(3) 0.000(2) 0.015(3) 0.002(2)
C1 0.034(3) 0.022(3) 0.021(3) 0.001(2) 0.010(2) -0.002(2)
C30 0.029(3) 0.022(3) 0.037(3) 0.003(2) 0.018(3) -0.003(2)
C39 0.050(3) 0.060(4) 0.058(3) -0.004(3) 0.009(3) -0.013(3)
C29 0.024(3) 0.020(3) 0.054(4) 0.008(3) 0.018(3) -0.001(2)
C28 0.024(3) 0.023(3) 0.036(3) 0.005(2) 0.008(2) 0.000(2)
C41 0.041(4) 0.042(4) 0.102(7) 0.032(5) -0.003(5) -0.001(3)
N5 0.050(4) 0.055(4) 0.041(3) 0.007(3) 0.010(3) 0.003(3)
O11 0.170(7) 0.154(7) 0.094(5) 0.024(5) 0.015(5) -0.077(6)
O12 0.072(5) 0.195(10) 0.056(4) -0.058(5) -0.010(4) 0.031(5)
O13 0.170(7) 0.154(7) 0.094(5) 0.024(5) 0.015(5) -0.077(6)
C40 0.050(3) 0.060(4) 0.058(3) -0.004(3) 0.009(3) -0.013(3)

loop_
_atom_type_symbol
_atom_type_description
_atom_type_scat_dispersion_real
_atom_type_scat_dispersion_imag
_atom_type_scat_source
C C 0.0033 0.0016 'International Tables Vol C Tables 4.2.6.8 and 6.1.1.4'
H H 0.0000 0.0000 'International Tables Vol C Tables 4.2.6.8 and 6.1.1.4'
Gd Gd -0.1653 3.9035 'International Tables Vol C Tables 4.2.6.8 and 6.1.1.4'
N N 0.0061 0.0033 'International Tables Vol C Tables 4.2.6.8 and 6.1.1.4'
O O 0.0106 0.0060 'International Tables Vol C Tables 4.2.6.8 and 6.1.1.4'
Zn Zn 0.2839 1.4301 'International Tables Vol C Tables 4.2.6.8 and 6.1.1.4'

loop_
_geom_angle_atom_site_label_1
_geom_angle_atom_site_label_2
_geom_angle_atom_site_label_3
_geom_angle
_geom_angle_site_symmetry_1
_geom_angle_site_symmetry_3
_geom_angle_publ_flag
Zn2 Gd1 Zn1 110.599(17) . . ?
O8 Gd1 Zn2 39.04(8) . . ?
O8 Gd1 Zn1 83.50(8) . . ?
O8 Gd1 O5 141.88(13) . . ?
O4 Gd1 Zn2 35.46(9) . . ?
O4 Gd1 Zn1 114.79(9) . . ?
O4 Gd1 O8 72.14(12) . . ?
O4 Gd1 O2 75.91(12) . . ?
O4 Gd1 O9 139.06(13) . . ?
O4 Gd1 O3 117.48(13) . . ?
O4 Gd1 O6 76.43(13) . . ?
O4 Gd1 O5 74.32(14) . . ?
O4 Gd1 O10 139.58(14) . . ?
O2 Gd1 Zn2 82.64(8) . . ?
O2 Gd1 Zn1 39.33(8) . . ?
O2 Gd1 O8 76.22(12) . . ?
O2 Gd1 O5 112.40(14) . . ?
O2 Gd1 O10 143.83(13) . . ?
O9 Gd1 Zn2 114.23(9) . . ?
O9 Gd1 Zn1 35.78(9) . . ?
O9 Gd1 O8 75.75(12) . . ?
O9 Gd1 O2 72.29(12) . . ?
O9 Gd1 O3 77.77(13) . . ?
O9 Gd1 O6 118.25(14) . . ?
O9 Gd1 O5 142.25(14) . . ?
O9 Gd1 O10 77.76(15) . . ?
O3 Gd1 Zn2 149.58(10) . . ?
O3 Gd1 Zn1 61.90(10) . . ?
O3 Gd1 O8 145.20(13) . . ?
O3 Gd1 O2 74.48(13) . . ?
O3 Gd1 O6 139.13(14) . . ?
O3 Gd1 O5 68.42(14) . . ?
O3 Gd1 O10 79.83(15) . . ?
O6 Gd1 Zn2 61.95(9) . . ?
O6 Gd1 Zn1 150.88(11) . . ?
O6 Gd1 O8 74.39(13) . . ?
O6 Gd1 O2 144.48(13) . . ?
O6 Gd1 O5 80.64(15) . . ?
O6 Gd1 O10 68.81(14) . . ?
O5 Gd1 Zn2 103.48(10) . . ?
O5 Gd1 Zn1 127.60(11) . . ?
O10 Gd1 Zn2 128.98(11) . . ?
O10 Gd1 Zn1 105.60(11) . . ?
O10 Gd1 O8 115.57(15) . . ?
O10 Gd1 O5 80.16(17) . . ?
O8 Zn2 Gd1 48.28(10) . . ?
O8 Zn2 N3 167.73(16) . . ?
O4 Zn2 Gd1 42.18(10) . . ?
O4 Zn2 O8 87.37(14) . . ?
O4 Zn2 O7 102.72(15) . . ?
O4 Zn2 N3 96.62(16) . . ?
O4 Zn2 N4 131.49(16) . . ?
O7 Zn2 Gd1 90.72(10) . . ?
O7 Zn2 O8 96.82(14) . . ?
O7 Zn2 N3 93.62(15) . . ?
O7 Zn2 N4 125.71(16) . . ?
N3 Zn2 Gd1 138.23(12) . . ?
N4 Zn2 Gd1 129.31(12) . . ?
N4 Zn2 O8 89.32(15) . . ?
N4 Zn2 N3 79.33(17) . . ?
O2 Zn1 Gd1 46.69(10) . . ?
O2 Zn1 N1 168.00(17) . . ?
O9 Zn1 Gd1 42.92(10) . . ?
O9 Zn1 O2 85.99(14) . . ?
O9 Zn1 O1 106.15(16) . . ?
O9 Zn1 N1 101.99(16) . . ?
O9 Zn1 N2 131.37(16) . . ?
O1 Zn1 Gd1 90.02(11) . . ?
O1 Zn1 O2 93.76(15) . . ?
O1 Zn1 N1 92.60(16) . . ?
O1 Zn1 N2 122.44(16) . . ?
N1 Zn1 Gd1 143.53(12) . . ?
N2 Zn1 Gd1 128.52(12) . . ?
N2 Zn1 O2 88.84(16) . . ?
N2 Zn1 N1 79.17(17) . . ?
Zn2 O8 Gd1 92.68(13) . . ?
C00J O8 Gd1 126.8(3) . . ?
C00J O8 Zn2 127.5(3) . . ?
Zn2 O4 Gd1 102.36(15) . . ?
C18 O4 Gd1 117.7(3) . . ?
C18 O4 Zn2 118.9(3) . . ?
Zn1 O2 Gd1 93.99(13) . . ?
C17 O2 Gd1 129.4(3) . . ?
C17 O2 Zn1 128.1(3) . . ?
Zn1 O9 Gd1 101.30(15) . . ?
C19 O9 Gd1 117.2(3) . . ?
C19 O9 Zn1 118.8(3) . . ?
C36 O7 Zn2 117.5(3) . . ?
C38 O1 Zn1 118.1(3) . . ?
C38 O3 Gd1 143.4(4) . . ?
C36 O6 Gd1 143.9(4) . . ?
C35 N3 Zn2 127.5(4) . . ?
C35 N3 C32 119.3(4) . . ?
C32 N3 Zn2 113.0(3) . . ?
C26 N4 Zn2 125.9(4) . . ?
C26 N4 C27 119.0(4) . . ?
C27 N4 Zn2 114.4(3) . . ?
Gd1 O5 H5 122.8(18) . . ?
C41 O5 Gd1 124.4(4) . . ?
C41 O5 H5 105.4(17) . . ?
C5 N1 Zn1 113.3(3) . . ?
C1 N1 Zn1 127.9(4) . . ?
C1 N1 C5 118.6(5) . . ?
C9 N2 Zn1 115.1(3) . . ?
C10 N2 Zn1 126.0(4) . . ?
C10 N2 C9 118.9(5) . . ?
Gd1 O10 H10 122.0(19) . . ?
C40 O10 Gd1 123.2(4) . . ?
C40 O10 H10 100.9(18) . . ?
O2 C17 C16 118.9(5) . . ?
O2 C17 C11 123.9(5) . . ?
C11 C17 C16 117.1(5) . . ?
O8 C00J C20 118.4(5) . . ?
O8 C00J C25 124.0(5) . . ?
C25 C00J C20 117.5(5) . . ?
C00J C20 C19 118.5(5) . . ?
C21 C20 C00J 119.9(5) . . ?
C21 C20 C19 121.6(5) . . ?
C17 C16 C18 117.9(5) . . ?
C15 C16 C17 120.1(5) . . ?
C15 C16 C18 122.0(5) . . ?
C24 C22 C21 116.2(5) . . ?
C24 C22 C23 122.8(5) . . ?
C21 C22 C23 121.0(5) . . ?
O4 C18 C16 111.3(4) . . ?
O4 C18 H18A 109.4 . . ?
O4 C18 H18B 109.4 . . ?
C16 C18 H18A 109.4 . . ?
C16 C18 H18B 109.4 . . ?
H18A C18 H18B 108.0 . . ?
O9 C19 C20 110.4(4) . . ?
O9 C19 H19A 109.6 . . ?
O9 C19 H19B 109.6 . . ?
C20 C19 H19A 109.6 . . ?
C20 C19 H19B 109.6 . . ?
H19A C19 H19B 108.1 . . ?
C16 C15 H15 118.3 . . ?
C16 C15 C13 123.4(5) . . ?
C13 C15 H15 118.3 . . ?
C22 C24 H24 118.2 . . ?
C22 C24 C25 123.7(5) . . ?
C25 C24 H24 118.2 . . ?
N3 C35 H35 118.3 . . ?
N3 C35 C34 123.4(5) . . ?
C34 C35 H35 118.3 . . ?
C20 C21 C22 123.2(5) . . ?
C20 C21 H21 118.4 . . ?
C22 C21 H21 118.4 . . ?
C34 C33 H33 120.0 . . ?
C34 C33 C31 120.0(5) . . ?
C31 C33 H33 120.0 . . ?
C17 C11 C12 119.9(5) . . ?
C17 C11 C10 125.3(5) . . ?
C12 C11 C10 114.8(5) . . ?
C4 C3 H3 119.7 . . ?
C2 C3 H3 119.7 . . ?
C2 C3 C4 120.5(5) . . ?
C35 C34 H34 120.8 . . ?
C33 C34 C35 118.3(5) . . ?
C33 C34 H34 120.8 . . ?
C00J C25 C26 125.0(5) . . ?
C24 C25 C00J 119.5(5) . . ?
C24 C25 C26 115.4(5) . . ?
N3 C32 C31 121.6(5) . . ?
N3 C32 C27 118.0(4) . . ?
C31 C32 C27 120.4(5) . . ?
C32 C31 C33 117.4(5) . . ?
C30 C31 C33 123.6(5) . . ?
C30 C31 C32 119.0(5) . . ?
N2 C9 C5 114.7(5) . . ?
C8 C9 N2 127.1(5) . . ?
C8 C9 C5 118.2(5) . . ?
N4 C26 C25 127.3(5) . . ?
N4 C26 H26 116.4 . . ?
C25 C26 H26 116.4 . . ?
N1 C5 C9 117.7(4) . . ?
N1 C5 C4 122.3(5) . . ?
C4 C5 C9 119.9(5) . . ?
C4 C6 H6 119.6 . . ?
C7 C6 H6 119.6 . . ?
C7 C6 C4 120.9(5) . . ?
C5 C4 C3 116.9(5) . . ?
C6 C4 C3 124.0(5) . . ?
C6 C4 C5 119.1(5) . . ?
O1 C38 C39 117.8(6) . . ?
O3 C38 O1 125.1(5) . . ?
O3 C38 C39 117.1(6) . . ?
C11 C12 H12 118.5 . . ?
C13 C12 C11 123.1(5) . . ?
C13 C12 H12 118.5 . . ?
N4 C27 C32 114.9(4) . . ?
C28 C27 N4 125.9(5) . . ?
C28 C27 C32 119.1(5) . . ?
C9 C8 H8 119.2 . . ?
C9 C8 C7 121.6(5) . . ?
C7 C8 H8 119.2 . . ?
C6 C7 C8 120.2(6) . . ?
C6 C7 H7 119.9 . . ?
C8 C7 H7 119.9 . . ?
C15 C13 C14 120.9(5) . . ?
C12 C13 C15 116.4(5) . . ?
C12 C13 C14 122.7(6) . . ?
O7 C36 C37 116.7(5) . . ?
O6 C36 O7 124.8(5) . . ?
O6 C36 C37 118.5(5) . . ?
N2 C10 C11 127.8(5) . . ?
N2 C10 H10A 116.1 . . ?
C11 C10 H10A 116.1 . . ?
C22 C23 H23A 109.5 . . ?
C22 C23 H23B 109.5 . . ?
C22 C23 H23C 109.5 . . ?
H23A C23 H23B 109.5 . . ?
H23A C23 H23C 109.5 . . ?
H23B C23 H23C 109.5 . . ?
C3 C2 H2 120.7 . . ?
C3 C2 C1 118.5(5) . . ?
C1 C2 H2 120.7 . . ?
C13 C14 H14A 109.5 . . ?
C13 C14 H14B 109.5 . . ?
C13 C14 H14C 109.5 . . ?
H14A C14 H14B 109.5 . . ?
H14A C14 H14C 109.5 . . ?
H14B C14 H14C 109.5 . . ?
C36 C37 H37A 109.5 . . ?
C36 C37 H37B 109.5 . . ?
C36 C37 H37C 109.5 . . ?
H37A C37 H37B 109.5 . . ?
H37A C37 H37C 109.5 . . ?
H37B C37 H37C 109.5 . . ?
N1 C1 C2 123.1(6) . . ?
N1 C1 H1 118.5 . . ?
C2 C1 H1 118.5 . . ?
C31 C30 H30 120.2 . . ?
C29 C30 C31 119.6(5) . . ?
C29 C30 H30 120.2 . . ?
C38 C39 H39A 109.5 . . ?
C38 C39 H39B 109.5 . . ?
C38 C39 H39C 109.5 . . ?
H39A C39 H39B 109.5 . . ?
H39A C39 H39C 109.5 . . ?
H39B C39 H39C 109.5 . . ?
C30 C29 H29 119.3 . . ?
C30 C29 C28 121.3(5) . . ?
C28 C29 H29 119.3 . . ?
C27 C28 C29 120.6(5) . . ?
C27 C28 H28 119.7 . . ?
C29 C28 H28 119.7 . . ?
O5 C41 H41A 109.5 . . ?
O5 C41 H41B 109.5 . . ?
O5 C41 H41C 109.5 . . ?
H41A C41 H41B 109.5 . . ?
H41A C41 H41C 109.5 . . ?
H41B C41 H41C 109.5 . . ?
O12 N5 O11 133.8(10) . . ?
O12 N5 O13 109.9(9) . . ?
O13 N5 O11 116.1(9) . . ?
O10 C40 H40A 109.5 . . ?
O10 C40 H40B 109.5 . . ?
O10 C40 H40C 109.5 . . ?
H40A C40 H40B 109.5 . . ?
H40A C40 H40C 109.5 . . ?
H40B C40 H40C 109.5 . . ?

loop_
_geom_bond_atom_site_label_1
_geom_bond_atom_site_label_2
_geom_bond_distance
_geom_bond_site_symmetry_2
_geom_bond_publ_flag
Gd1 Zn2 3.3083(6) . ?
Gd1 Zn1 3.3228(7) . ?
Gd1 O8 2.472(4) . ?
Gd1 O4 2.274(4) . ?
Gd1 O2 2.424(4) . ?
Gd1 O9 2.307(4) . ?
Gd1 O3 2.331(4) . ?
Gd1 O6 2.341(4) . ?
Gd1 O5 2.478(4) . ?
Gd1 O10 2.449(4) . ?
Zn2 O8 2.086(3) . ?
Zn2 O4 1.965(4) . ?
Zn2 O7 2.002(4) . ?
Zn2 N3 2.128(4) . ?
Zn2 N4 2.054(4) . ?
Zn1 O2 2.111(4) . ?
Zn1 O9 1.981(4) . ?
Zn1 O1 2.011(4) . ?
Zn1 N1 2.125(4) . ?
Zn1 N2 2.064(5) . ?
O8 C00J 1.320(6) . ?
O4 C18 1.422(6) . ?
O2 C17 1.319(6) . ?
O9 C19 1.433(6) . ?
O7 C36 1.279(6) . ?
O1 C38 1.264(7) . ?
O3 C38 1.252(7) . ?
O6 C36 1.242(6) . ?
N3 C35 1.319(7) . ?
N3 C32 1.358(7) . ?
N4 C26 1.293(7) . ?
N4 C27 1.427(6) . ?
O5 H5 0.865(10) . ?
O5 C41 1.451(8) . ?
N1 C5 1.372(7) . ?
N1 C1 1.327(7) . ?
N2 C9 1.423(6) . ?
N2 C10 1.306(7) . ?
O10 H10 0.874(10) . ?
O10 C40 1.546(9) . ?
C17 C16 1.437(7) . ?
C17 C11 1.412(7) . ?
C00J C20 1.433(7) . ?
C00J C25 1.420(7) . ?
C20 C19 1.499(8) . ?
C20 C21 1.386(8) . ?
C16 C18 1.506(8) . ?
C16 C15 1.371(7) . ?
C22 C24 1.369(7) . ?
C22 C21 1.417(8) . ?
C22 C23 1.500(7) . ?
C18 H18A 0.9700 . ?
C18 H18B 0.9700 . ?
C19 H19A 0.9700 . ?
C19 H19B 0.9700 . ?
C15 H15 0.9300 . ?
C15 C13 1.411(8) . ?
C24 H24 0.9300 . ?
C24 C25 1.417(7) . ?
C35 H35 0.9300 . ?
C35 C34 1.406(7) . ?
C21 H21 0.9300 . ?
C33 H33 0.9300 . ?
C33 C34 1.365(8) . ?
C33 C31 1.425(7) . ?
C11 C12 1.417(7) . ?
C11 C10 1.441(7) . ?
C3 H3 0.9300 . ?
C3 C4 1.418(8) . ?
C3 C2 1.370(9) . ?
C34 H34 0.9300 . ?
C25 C26 1.440(7) . ?
C32 C31 1.414(7) . ?
C32 C27 1.429(7) . ?
C31 C30 1.413(8) . ?
C9 C5 1.436(7) . ?
C9 C8 1.374(7) . ?
C26 H26 0.9300 . ?
C5 C4 1.412(7) . ?
C6 H6 0.9300 . ?
C6 C4 1.408(8) . ?
C6 C7 1.359(9) . ?
C38 C39 1.519(9) . ?
C12 H12 0.9300 . ?
C12 C13 1.366(8) . ?
C27 C28 1.360(7) . ?
C8 H8 0.9300 . ?
C8 C7 1.407(7) . ?
C7 H7 0.9300 . ?
C13 C14 1.498(8) . ?
C36 C37 1.510(7) . ?
C10 H10A 0.9300 . ?
C23 H23A 0.9600 . ?
C23 H23B 0.9600 . ?
C23 H23C 0.9600 . ?
C2 H2 0.9300 . ?
C2 C1 1.410(8) . ?
C14 H14A 0.9600 . ?
C14 H14B 0.9600 . ?
C14 H14C 0.9600 . ?
C37 H37A 0.9600 . ?
C37 H37B 0.9600 . ?
C37 H37C 0.9600 . ?
C1 H1 0.9300 . ?
C30 H30 0.9300 . ?
C30 C29 1.371(8) . ?
C39 H39A 0.9600 . ?
C39 H39B 0.9600 . ?
C39 H39C 0.9600 . ?
C29 H29 0.9300 . ?
C29 C28 1.418(8) . ?
C28 H28 0.9300 . ?
C41 H41A 0.9600 . ?
C41 H41B 0.9600 . ?
C41 H41C 0.9600 . ?
N5 O11 1.210(10) . ?
N5 O12 1.172(9) . ?
N5 O13 1.199(11) . ?
C40 H40A 0.9600 . ?
C40 H40B 0.9600 . ?
C40 H40C 0.9600 . ?

loop_
_smtbx_masks_void_nr
_smtbx_masks_void_average_x
_smtbx_masks_void_average_y
_smtbx_masks_void_average_z
_smtbx_masks_void_volume
_smtbx_masks_void_count_electrons
_smtbx_masks_void_content
1 0.068 -0.037 0.305 98.2 42.8 ?
2 -0.068 0.037 0.695 98.2 42.0 ?
3 -0.068 0.463 0.195 98.2 42.0 ?
4 0.068 0.537 0.805 98.2 42.8 ?
